data_7035612
loop_
_publ_author_name
'Qin, Jian-Hua'
'Ma, Bing'
'Liu, Xiao-Fei'
'Lu, Hong-Lin'
'Dong, Xi-Yan'
'Zang, Shuang-Quan'
'Hou, Hongwei'

_publ_section_title
;
 Ionic liquid directed syntheses of water-stable Eu- and
 Tb-organic-frameworks for aqueous-phase detection of nitroaromatic
 explosives.
;
_journal_issue 33
_journal_name_full 'Dalton transactions (Cambridge, England : 2003)'
_journal_page_first 14594
_journal_page_last 14603
_journal_paper_doi 10.1039/c5dt02054a
_journal_volume 44
_journal_year 2015
_chemical_formula_sum 'C27 H17 Eu O7'
_chemical_formula_weight 605.36
_space_group_crystal_system orthorhombic
_space_group_IT_number 70
_space_group_name_Hall '-F 2uv 2vw'
_space_group_name_H-M_alt 'F d d d'
_symmetry_space_group_name_Hall '-F 2uv 2vw'
_symmetry_space_group_name_H-M 'F d d d :2'
_atom_sites_solution_hydrogens constr
_audit_creation_method SHELXL-2014/7
_audit_update_record
;
2015-06-26 deposited with the CCDC.
2015-07-01 downloaded from the CCDC.
;
_cell_angle_alpha 90
_cell_angle_beta 90
_cell_angle_gamma 90
_cell_formula_units_Z 32
_cell_length_a 22.543(5)
_cell_length_b 29.134(6)
_cell_length_c 29.168(6)
_cell_measurement_reflns_used 12625
_cell_measurement_temperature 293(2)
_cell_measurement_theta_max 27.9003
_cell_measurement_theta_min 1.3383
_cell_volume 19157(7)
_computing_cell_refinement 'Bruker XSCANS'
_computing_data_collection 'Bruker XSCANS'
_computing_data_reduction 'Bruker SHELXTL'
_computing_molecular_graphics 'Bruker SHELXTL'
_computing_publication_material 'Bruker SHELXTL'
_computing_structure_refinement 'SHELXL-2014/7 (Sheldrick, 2014)'
_computing_structure_solution 'Bruker SHELXTL'
_diffrn_ambient_temperature 293(2)
_diffrn_detector_area_resol_mean none
_diffrn_measured_fraction_theta_full 0.977
_diffrn_measured_fraction_theta_max 0.977
_diffrn_measurement_device_type 'Bruker P4'
_diffrn_measurement_method '\w scans'
_diffrn_radiation_type MoK\a
_diffrn_radiation_wavelength 0.71073
_diffrn_reflns_av_R_equivalents 0.0592
_diffrn_reflns_av_unetI/netI 0.0316
_diffrn_reflns_Laue_measured_fraction_full 0.977
_diffrn_reflns_Laue_measured_fraction_max 0.977
_diffrn_reflns_limit_h_max 27
_diffrn_reflns_limit_h_min -27
_diffrn_reflns_limit_k_max 34
_diffrn_reflns_limit_k_min -35
_diffrn_reflns_limit_l_max 35
_diffrn_reflns_limit_l_min -35
_diffrn_reflns_number 40772
_diffrn_reflns_point_group_measured_fraction_full 0.977
_diffrn_reflns_point_group_measured_fraction_max 0.977
_diffrn_reflns_theta_full 25.242
_diffrn_reflns_theta_max 25.500
_diffrn_reflns_theta_min 2.678
_diffrn_standards_decay_% none
_diffrn_standards_interval_count none
_diffrn_standards_interval_time none
_diffrn_standards_number none
_exptl_absorpt_coefficient_mu 2.664
_exptl_absorpt_correction_T_max 1.0000
_exptl_absorpt_correction_T_min 0.8595
_exptl_absorpt_correction_type multi-scan
_exptl_absorpt_process_details sadabs
_exptl_crystal_colour yellow
_exptl_crystal_density_diffrn 1.679
_exptl_crystal_density_meas ?
_exptl_crystal_description block
_exptl_crystal_F_000 9536
_exptl_crystal_size_max 0.350
_exptl_crystal_size_mid 0.310
_exptl_crystal_size_min 0.270
_refine_diff_density_max 1.811
_refine_diff_density_min -0.921
_refine_diff_density_rms 0.128
_refine_ls_extinction_method none
_refine_ls_goodness_of_fit_ref 1.249
_refine_ls_hydrogen_treatment constr
_refine_ls_matrix_type full
_refine_ls_number_parameters 316
_refine_ls_number_reflns 4365
_refine_ls_number_restraints 59
_refine_ls_restrained_S_all 1.270
_refine_ls_R_factor_all 0.0753
_refine_ls_R_factor_gt 0.0724
_refine_ls_shift/su_max 0.002
_refine_ls_shift/su_mean 0.000
_refine_ls_structure_factor_coef Fsqd
_refine_ls_weighting_details 'w=1/[\s^2^(Fo^2^)+(0.0538P)^2^+445.5483P] where P=(Fo^2^+2Fc^2^)/3'
_refine_ls_weighting_scheme calc
_refine_ls_wR_factor_gt 0.1542
_refine_ls_wR_factor_ref 0.1560
_reflns_Friedel_coverage 0.000
_reflns_number_gt 4250
_reflns_number_total 4365
_reflns_threshold_expression 'I > 2\s(I)'
_cod_data_source_file c5dt02054a2.cif
_cod_data_source_block 1
_cod_depositor_comments
;
The following automatic conversions were performed:

'_exptl_crystal_density_meas' value 'none' was changed to '?' - the
value is perceived as not measured.

Automatic conversion script
Id: cif_fix_values 3271 2015-04-21 07:52:19Z andrius 

 Adding full bibliography for 7035612--7035613.cif.
;
_cod_database_code 7035612
_shelx_shelxl_version_number 2014/7
_shelx_space_group_comment
; 
The symmetry employed for this shelxl refinement is uniquely defined 
by the following loop, which should always be used as a source of 
symmetry information in preference to the above space-group names. 
They are only intended as comments. 
;
_shelx_estimated_absorpt_t_min 0.456
_shelx_estimated_absorpt_t_max 0.533

loop_
_space_group_symop_operation_xyz
'x, y, z'
'-x+3/4, -y+3/4, z'
'-x+3/4, y, -z+3/4'
'x, -y+3/4, -z+3/4'
'x, y+1/2, z+1/2'
'-x+3/4, -y+5/4, z+1/2'
'-x+3/4, y+1/2, -z+5/4'
'x, -y+5/4, -z+5/4'
'x+1/2, y, z+1/2'
'-x+5/4, -y+3/4, z+1/2'
'-x+5/4, y, -z+5/4'
'x+1/2, -y+3/4, -z+5/4'
'x+1/2, y+1/2, z'
'-x+5/4, -y+5/4, z'
'-x+5/4, y+1/2, -z+3/4'
'x+1/2, -y+5/4, -z+3/4'
'-x, -y, -z'
'x-3/4, y-3/4, -z'
'x-3/4, -y, z-3/4'
'-x, y-3/4, z-3/4'
'-x, -y+1/2, -z+1/2'
'x-3/4, y-1/4, -z+1/2'
'x-3/4, -y+1/2, z-1/4'
'-x, y-1/4, z-1/4'
'-x+1/2, -y, -z+1/2'
'x-1/4, y-3/4, -z+1/2'
'x-1/4, -y, z-1/4'
'-x+1/2, y-3/4, z-1/4'
'-x+1/2, -y+1/2, -z'
'x-1/4, y-1/4, -z'
'x-1/4, -y+1/2, z-3/4'
'-x+1/2, y-1/4, z-3/4'

loop_
_atom_site_label
_atom_site_type_symbol
_atom_site_fract_x
_atom_site_fract_y
_atom_site_fract_z
_atom_site_U_iso_or_equiv
_atom_site_adp_type
_atom_site_occupancy
_atom_site_site_symmetry_order
_atom_site_calc_flag
_atom_site_refinement_flags_posn
_atom_site_refinement_flags_adp
Eu1 Eu 1.05526(2) 1.04847(2) 0.52698(2) 0.04376(18) Uani 1 1 d . .
O1 O 1.0672(3) 0.9937(3) 0.5876(2) 0.068(2) Uani 1 1 d . .
O2 O 0.9989(3) 0.9639(3) 0.5424(2) 0.0655(19) Uani 1 1 d . .
O3 O 0.6549(3) 0.6807(3) 0.7155(4) 0.099(3) Uani 1 1 d . .
O4 O 0.7030(3) 0.6223(2) 0.7501(3) 0.0658(19) Uani 1 1 d . .
O5 O 1.1450(3) 0.7572(4) 0.9844(3) 0.086(3) Uani 1 1 d . .
O6 O 1.2071(3) 0.8053(3) 0.9487(3) 0.077(2) Uani 1 1 d . .
O7 O 1.0610(6) 1.0966(4) 0.5980(3) 0.143(5) Uani 1 1 d . U
H1W H 1.0872 1.0757 0.6024 0.215 Uiso 1 1 d R U
H2W H 1.0755 1.1219 0.5892 0.215 Uiso 1 1 d R U
C1 C 1.0292(4) 0.9639(4) 0.5795(3) 0.054(2) Uani 1 1 d . .
C2 C 1.0159(4) 0.9282(3) 0.6152(3) 0.051(2) Uani 1 1 d . .
C3 C 0.9698(5) 0.8975(4) 0.6108(3) 0.072(3) Uani 1 1 d . .
H3 H 0.9471 0.8973 0.5842 0.087 Uiso 1 1 calc R U
C4 C 0.9575(5) 0.8675(5) 0.6451(3) 0.076(3) Uani 1 1 d . .
H4 H 0.9258 0.8474 0.6414 0.091 Uiso 1 1 calc R U
C5 C 0.9899(4) 0.8654(3) 0.6854(3) 0.053(2) Uani 1 1 d . .
C6 C 1.0372(4) 0.8961(4) 0.6885(3) 0.064(3) Uani 1 1 d . .
H6 H 1.0605 0.8963 0.7148 0.076 Uiso 1 1 calc R U
C7 C 1.0505(4) 0.9263(4) 0.6537(3) 0.056(2) Uani 1 1 d . .
H7 H 1.0832 0.9455 0.6563 0.067 Uiso 1 1 calc R U
C8 C 0.9744(4) 0.8340(4) 0.7239(4) 0.064(3) Uani 1 1 d . .
C9 C 0.9236(5) 0.8069(4) 0.7222(4) 0.073(3) Uani 1 1 d . .
H9 H 0.8990 0.8091 0.6967 0.087 Uiso 1 1 calc R U
C10 C 0.9083(5) 0.7766(4) 0.7574(4) 0.073(3) Uani 1 1 d . .
C11 C 0.9450(5) 0.7752(5) 0.7955(4) 0.086(4) Uani 1 1 d . .
H11 H 0.9345 0.7564 0.8199 0.103 Uiso 1 1 calc R U
C12 C 0.9972(5) 0.8010(5) 0.7984(4) 0.082(4) Uani 1 1 d . .
C13 C 1.0094(5) 0.8311(4) 0.7633(4) 0.072(3) Uani 1 1 d . .
H13 H 1.0422 0.8502 0.7659 0.086 Uiso 1 1 calc R U
C14 C 1.0369(6) 0.7978(5) 0.8391(4) 0.084(3) Uani 1 1 d . U
C15 C 1.0238(6) 0.7731(5) 0.8770(5) 0.102(3) Uani 1 1 d . U
H15 H 0.9876 0.7579 0.8783 0.123 Uiso 1 1 calc R U
C16 C 1.0617(6) 0.7697(6) 0.9138(5) 0.101(3) Uani 1 1 d . U
H16 H 1.0496 0.7535 0.9396 0.121 Uiso 1 1 calc R U
C17 C 1.1154(5) 0.7888(4) 0.9134(4) 0.078(3) Uani 1 1 d . U
C18 C 1.1308(7) 0.8126(6) 0.8757(5) 0.122(7) Uani 1 1 d . .
H18 H 1.1681 0.8262 0.8740 0.147 Uiso 1 1 calc R U
C19 C 1.0923(7) 0.8168(7) 0.8401(5) 0.135(8) Uani 1 1 d . .
H19 H 1.1044 0.8337 0.8147 0.162 Uiso 1 1 calc R U
C20 C 1.1584(5) 0.7840(5) 0.9524(4) 0.072(3) Uani 1 1 d . .
C21 C 0.8537(5) 0.7481(4) 0.7545(5) 0.074(3) Uani 1 1 d . .
C22 C 0.8060(5) 0.7622(4) 0.7272(5) 0.080(4) Uani 1 1 d . .
H22 H 0.8076 0.7905 0.7125 0.096 Uiso 1 1 calc R U
C23 C 0.7566(5) 0.7349(4) 0.7219(5) 0.079(4) Uani 1 1 d . .
H23 H 0.7250 0.7453 0.7043 0.094 Uiso 1 1 calc R U
C24 C 0.7535(4) 0.6922(3) 0.7425(4) 0.059(3) Uani 1 1 d . .
C25 C 0.7995(4) 0.6783(4) 0.7698(4) 0.067(3) Uani 1 1 d . .
H25 H 0.7978 0.6499 0.7843 0.081 Uiso 1 1 calc R U
C26 C 0.8490(5) 0.7065(4) 0.7763(4) 0.081(4) Uani 1 1 d . .
H26 H 0.8793 0.6969 0.7957 0.097 Uiso 1 1 calc R U
C27 C 0.7005(4) 0.6630(3) 0.7360(4) 0.064(3) Uani 1 1 d . .

loop_
_atom_site_aniso_label
_atom_site_aniso_U_11
_atom_site_aniso_U_22
_atom_site_aniso_U_33
_atom_site_aniso_U_23
_atom_site_aniso_U_13
_atom_site_aniso_U_12
Eu1 0.0365(3) 0.0586(3) 0.0362(3) 0.00767(19) 0.00125(17) -0.00684(19)
O1 0.062(4) 0.079(5) 0.061(4) 0.030(4) -0.012(3) -0.018(4)
O2 0.066(4) 0.093(5) 0.037(3) 0.011(3) -0.009(3) 0.007(4)
O3 0.033(4) 0.066(5) 0.197(11) 0.026(6) -0.006(5) 0.000(3)
O4 0.050(4) 0.046(4) 0.102(6) -0.003(4) -0.010(4) -0.009(3)
O5 0.041(4) 0.146(8) 0.070(5) 0.039(5) -0.007(3) 0.006(4)
O6 0.052(4) 0.102(6) 0.077(5) 0.014(4) -0.026(4) -0.009(4)
O7 0.162(10) 0.171(10) 0.096(7) -0.031(7) -0.003(7) -0.067(8)
C1 0.052(5) 0.072(7) 0.039(5) 0.018(5) -0.002(4) 0.006(5)
C2 0.045(5) 0.066(6) 0.042(5) 0.005(4) 0.001(4) -0.004(4)
C3 0.068(7) 0.114(9) 0.034(5) 0.018(6) -0.017(5) -0.016(7)
C4 0.070(7) 0.109(9) 0.049(6) 0.022(6) -0.019(5) -0.030(7)
C5 0.041(5) 0.069(6) 0.050(5) 0.014(5) -0.009(4) -0.017(4)
C6 0.054(6) 0.080(7) 0.057(6) 0.030(5) -0.023(5) -0.016(5)
C7 0.046(5) 0.068(6) 0.054(5) 0.015(5) -0.007(4) -0.013(5)
C8 0.048(5) 0.075(7) 0.069(7) 0.020(6) -0.017(5) -0.021(5)
C9 0.052(6) 0.101(9) 0.066(6) 0.037(6) -0.029(5) -0.035(6)
C10 0.056(6) 0.088(8) 0.076(7) 0.028(6) -0.025(6) -0.037(6)
C11 0.077(8) 0.099(9) 0.081(8) 0.052(7) -0.033(6) -0.045(7)
C12 0.065(7) 0.102(9) 0.080(8) 0.042(7) -0.032(6) -0.031(7)
C13 0.061(6) 0.086(8) 0.069(7) 0.040(6) -0.026(5) -0.034(6)
C14 0.074(6) 0.097(6) 0.080(5) 0.035(5) -0.022(5) -0.030(5)
C15 0.088(5) 0.124(6) 0.095(5) 0.045(5) -0.026(5) -0.032(5)
C16 0.084(5) 0.125(6) 0.094(5) 0.042(5) -0.024(5) -0.027(5)
C17 0.066(5) 0.095(6) 0.073(5) 0.027(5) -0.015(5) -0.017(5)
C18 0.099(10) 0.192(16) 0.076(8) 0.056(10) -0.047(8) -0.094(11)
C19 0.116(12) 0.196(17) 0.092(10) 0.077(11) -0.053(9) -0.108(12)
C20 0.042(6) 0.098(9) 0.075(7) 0.019(7) -0.009(5) -0.002(6)
C21 0.054(6) 0.068(7) 0.101(9) 0.030(6) -0.018(6) -0.023(5)
C22 0.058(6) 0.063(7) 0.119(10) 0.043(7) -0.033(7) -0.025(5)
C23 0.054(6) 0.059(6) 0.123(10) 0.036(7) -0.017(7) -0.013(5)
C24 0.036(5) 0.046(5) 0.095(8) 0.006(5) 0.001(5) -0.002(4)
C25 0.053(6) 0.065(7) 0.084(8) 0.029(6) -0.002(5) -0.011(5)
C26 0.054(6) 0.095(9) 0.093(9) 0.046(7) -0.025(6) -0.028(6)
C27 0.042(5) 0.042(5) 0.109(9) -0.002(6) -0.004(5) -0.001(4)

loop_
_atom_type_symbol
_atom_type_description
_atom_type_scat_dispersion_real
_atom_type_scat_dispersion_imag
_atom_type_scat_source
C C 0.0033 0.0016 'International Tables Vol C Tables 4.2.6.8 and 6.1.1.4'
H H 0.0000 0.0000 'International Tables Vol C Tables 4.2.6.8 and 6.1.1.4'
O O 0.0106 0.0060 'International Tables Vol C Tables 4.2.6.8 and 6.1.1.4'
Eu Eu -0.1578 3.6682 'International Tables Vol C Tables 4.2.6.8 and 6.1.1.4'

loop_
_geom_angle_atom_site_label_1
_geom_angle_atom_site_label_2
_geom_angle_atom_site_label_3
_geom_angle
_geom_angle_site_symmetry_1
_geom_angle_site_symmetry_3
O4 Eu1 O5 120.5(3) 7_655 10_664
O4 Eu1 O6 87.0(3) 7_655 26_566
O5 Eu1 O6 132.7(3) 10_664 26_566
O4 Eu1 O3 82.4(3) 7_655 12_565
O5 Eu1 O3 76.6(3) 10_664 12_565
O6 Eu1 O3 149.4(3) 26_566 12_565
O4 Eu1 O2 79.0(3) 7_655 17_776
O5 Eu1 O2 71.9(3) 10_664 17_776
O6 Eu1 O2 77.6(3) 26_566 17_776
O3 Eu1 O2 127.6(3) 12_565 17_776
O4 Eu1 O1 152.3(3) 7_655 .
O5 Eu1 O1 82.9(3) 10_664 .
O6 Eu1 O1 86.5(3) 26_566 .
O3 Eu1 O1 89.7(3) 12_565 .
O2 Eu1 O1 125.6(3) 17_776 .
O4 Eu1 O7 76.4(3) 7_655 .
O5 Eu1 O7 143.7(4) 10_664 .
O6 Eu1 O7 75.5(4) 26_566 .
O3 Eu1 O7 74.2(4) 12_565 .
O2 Eu1 O7 144.2(4) 17_776 .
O1 Eu1 O7 75.8(3) . .
O4 Eu1 O2 147.0(2) 7_655 .
O5 Eu1 O2 72.0(3) 10_664 .
O6 Eu1 O2 66.3(3) 26_566 .
O3 Eu1 O2 130.3(2) 12_565 .
O2 Eu1 O2 76.8(2) 17_776 .
O1 Eu1 O2 49.4(2) . .
O7 Eu1 O2 112.4(3) . .
O4 Eu1 C1 160.1(3) 7_655 .
O5 Eu1 C1 78.0(3) 10_664 .
O6 Eu1 C1 74.1(3) 26_566 .
O3 Eu1 C1 111.0(3) 12_565 .
O2 Eu1 C1 102.2(3) 17_776 .
O1 Eu1 C1 24.0(2) . .
O7 Eu1 C1 92.7(3) . .
O2 Eu1 C1 25.5(2) . .
O4 Eu1 Eu1 117.73(18) 7_655 17_776
O5 Eu1 Eu1 66.80(19) 10_664 17_776
O6 Eu1 Eu1 66.3(2) 26_566 17_776
O3 Eu1 Eu1 143.4(2) 12_565 17_776
O2 Eu1 Eu1 42.08(18) 17_776 17_776
O1 Eu1 Eu1 83.86(18) . 17_776
O7 Eu1 Eu1 137.5(3) . 17_776
O2 Eu1 Eu1 34.77(13) . 17_776
C1 Eu1 Eu1 60.2(2) . 17_776
O4 Eu1 H1W 91.7 7_655 .
O5 Eu1 H1W 124.3 10_664 .
O6 Eu1 H1W 88.8 26_566 .
O3 Eu1 H1W 63.1 12_565 .
O2 Eu1 H1W 163.7 17_776 .
O1 Eu1 H1W 61.3 . .
O7 Eu1 H1W 19.9 . .
O2 Eu1 H1W 105.9 . .
C1 Eu1 H1W 82.2 . .
Eu1 Eu1 H1W 138.7 17_776 .
C1 O1 Eu1 104.3(6) . .
C1 O2 Eu1 171.3(7) . 17_776
C1 O2 Eu1 83.9(6) . .
Eu1 O2 Eu1 103.2(2) 17_776 .
C27 O3 Eu1 145.3(9) . 12_465
C27 O4 Eu1 140.0(8) . 7_645
C20 O5 Eu1 135.6(7) . 10_665
C20 O6 Eu1 139.0(7) . 22_656
Eu1 O7 H1W 76.3 . .
Eu1 O7 H2W 104.7 . .
H1W O7 H2W 113.3 . .
O1 C1 O2 121.9(9) . .
O1 C1 C2 119.3(8) . .
O2 C1 C2 118.7(9) . .
O1 C1 Eu1 51.7(5) . .
O2 C1 Eu1 70.6(5) . .
C2 C1 Eu1 167.1(7) . .
C7 C2 C3 118.7(9) . .
C7 C2 C1 118.9(9) . .
C3 C2 C1 122.4(8) . .
C4 C3 C2 120.3(9) . .
C4 C3 H3 119.9 . .
C2 C3 H3 119.9 . .
C3 C4 C5 123.0(10) . .
C3 C4 H4 118.5 . .
C5 C4 H4 118.5 . .
C4 C5 C6 115.5(9) . .
C4 C5 C8 122.8(8) . .
C6 C5 C8 121.7(8) . .
C7 C6 C5 121.9(9) . .
C7 C6 H6 119.1 . .
C5 C6 H6 119.1 . .
C2 C7 C6 120.6(9) . .
C2 C7 H7 119.7 . .
C6 C7 H7 119.7 . .
C9 C8 C13 117.4(9) . .
C9 C8 C5 121.0(8) . .
C13 C8 C5 121.6(8) . .
C8 C9 C10 122.4(9) . .
C8 C9 H9 118.8 . .
C10 C9 H9 118.8 . .
C11 C10 C9 117.4(9) . .
C11 C10 C21 121.5(10) . .
C9 C10 C21 121.1(9) . .
C10 C11 C12 122.4(10) . .
C10 C11 H11 118.8 . .
C12 C11 H11 118.8 . .
C13 C12 C11 117.6(9) . .
C13 C12 C14 120.8(10) . .
C11 C12 C14 121.5(10) . .
C12 C13 C8 122.6(9) . .
C12 C13 H13 118.7 . .
C8 C13 H13 118.7 . .
C15 C14 C19 113.5(11) . .
C15 C14 C12 123.5(11) . .
C19 C14 C12 122.8(11) . .
C14 C15 C16 122.6(13) . .
C14 C15 H15 118.7 . .
C16 C15 H15 118.7 . .
C17 C16 C15 121.9(13) . .
C17 C16 H16 119.1 . .
C15 C16 H16 119.1 . .
C16 C17 C18 117.2(11) . .
C16 C17 C20 122.8(11) . .
C18 C17 C20 120.0(11) . .
C17 C18 C19 120.3(12) . .
C17 C18 H18 119.8 . .
C19 C18 H18 119.8 . .
C18 C19 C14 124.4(12) . .
C18 C19 H19 117.8 . .
C14 C19 H19 117.8 . .
O5 C20 O6 125.3(10) . .
O5 C20 C17 117.8(10) . .
O6 C20 C17 116.7(10) . .
C26 C21 C22 117.6(9) . .
C26 C21 C10 122.0(10) . .
C22 C21 C10 120.3(9) . .
C23 C22 C21 121.1(10) . .
C23 C22 H22 119.5 . .
C21 C22 H22 119.5 . .
C22 C23 C24 120.8(10) . .
C22 C23 H23 119.6 . .
C24 C23 H23 119.6 . .
C25 C24 C23 118.6(9) . .
C25 C24 C27 121.2(9) . .
C23 C24 C27 120.2(10) . .
C24 C25 C26 120.7(10) . .
C24 C25 H25 119.6 . .
C26 C25 H25 119.6 . .
C21 C26 C25 121.1(10) . .
C21 C26 H26 119.4 . .
C25 C26 H26 119.4 . .
O4 C27 O3 124.2(9) . .
O4 C27 C24 117.6(9) . .
O3 C27 C24 118.2(9) . .

loop_
_geom_bond_atom_site_label_1
_geom_bond_atom_site_label_2
_geom_bond_distance
_geom_bond_site_symmetry_2
Eu1 O4 2.300(7) 7_655
Eu1 O5 2.331(8) 10_664
Eu1 O6 2.333(7) 26_566
Eu1 O3 2.338(7) 12_565
Eu1 O2 2.391(6) 17_776
Eu1 O1 2.397(6) .
Eu1 O7 2.505(6) .
Eu1 O2 2.809(8) .
Eu1 C1 2.961(10) .
Eu1 Eu1 4.0820(10) 17_776
Eu1 H1W 2.4478 .
O1 C1 1.245(12) .
O2 C1 1.280(11) .
O2 Eu1 2.391(6) 17_776
O3 C27 1.296(13) .
O3 Eu1 2.338(7) 12_465
O4 C27 1.257(12) .
O4 Eu1 2.300(7) 7_645
O5 C20 1.253(13) .
O5 Eu1 2.331(8) 10_665
O6 C20 1.265(13) .
O6 Eu1 2.333(7) 22_656
O7 H1W 0.8565 .
O7 H2W 0.8469 .
C1 C2 1.501(13) .
C2 C7 1.368(13) .
C2 C3 1.377(14) .
C3 C4 1.359(14) .
C3 H3 0.9300 .
C4 C5 1.386(12) .
C4 H4 0.9300 .
C5 C6 1.395(12) .
C5 C8 1.490(13) .
C6 C7 1.374(12) .
C6 H6 0.9300 .
C7 H7 0.9300 .
C8 C9 1.390(13) .
C8 C13 1.396(13) .
C9 C10 1.398(13) .
C9 H9 0.9300 .
C10 C11 1.386(14) .
C10 C21 1.487(13) .
C11 C12 1.399(14) .
C11 H11 0.9300 .
C12 C13 1.377(14) .
C12 C14 1.489(15) .
C13 H13 0.9300 .
C14 C15 1.353(17) .
C14 C19 1.364(16) .
C15 C16 1.377(17) .
C15 H15 0.9300 .
C16 C17 1.332(17) .
C16 H16 0.9300 .
C17 C18 1.346(16) .
C17 C20 1.501(15) .
C18 C19 1.360(16) .
C18 H18 0.9300 .
C19 H19 0.9300 .
C21 C26 1.374(15) .
C21 C22 1.399(14) .
C22 C23 1.375(14) .
C22 H22 0.9300 .
C23 C24 1.384(14) .
C23 H23 0.9300 .
C24 C25 1.369(14) .
C24 C27 1.477(13) .
C25 C26 1.397(14) .
C25 H25 0.9300 .
C26 H26 0.9300 .

loop_
_geom_torsion_atom_site_label_1
_geom_torsion_atom_site_label_2
_geom_torsion_atom_site_label_3
_geom_torsion_atom_site_label_4
_geom_torsion
_geom_torsion_site_symmetry_1
Eu1 O1 C1 O2 7.7(12) .
Eu1 O1 C1 C2 -168.8(7) .
Eu1 O2 C1 O1 -6.4(10) .
Eu1 O2 C1 C2 170.1(9) .
O1 C1 C2 C7 -7.4(15) .
O2 C1 C2 C7 176.0(9) .
Eu1 C1 C2 C7 -50(3) .
O1 C1 C2 C3 172.3(10) .
O2 C1 C2 C3 -4.3(15) .
Eu1 C1 C2 C3 129(3) .
C7 C2 C3 C4 3.2(18) .
C1 C2 C3 C4 -176.5(11) .
C2 C3 C4 C5 -1(2) .
C3 C4 C5 C6 -0.7(19) .
C3 C4 C5 C8 176.9(12) .
C4 C5 C6 C7 -0.1(17) .
C8 C5 C6 C7 -177.7(11) .
C3 C2 C7 C6 -4.0(16) .
C1 C2 C7 C6 175.7(10) .
C5 C6 C7 C2 2.5(18) .
C4 C5 C8 C9 -4.0(19) .
C6 C5 C8 C9 173.4(12) .
C4 C5 C8 C13 177.0(12) .
C6 C5 C8 C13 -5.5(18) .
C13 C8 C9 C10 -2(2) .
C5 C8 C9 C10 178.9(12) .
C8 C9 C10 C11 2(2) .
C8 C9 C10 C21 179.9(13) .
C9 C10 C11 C12 -3(2) .
C21 C10 C11 C12 178.7(14) .
C10 C11 C12 C13 5(2) .
C10 C11 C12 C14 -178.1(15) .
C11 C12 C13 C8 -5(2) .
C14 C12 C13 C8 177.8(13) .
C9 C8 C13 C12 4(2) .
C5 C8 C13 C12 -177.3(13) .
C13 C12 C14 C15 171.8(16) .
C11 C12 C14 C15 -5(3) .
C13 C12 C14 C19 -13(3) .
C11 C12 C14 C19 169.5(17) .
C19 C14 C15 C16 3(3) .
C12 C14 C15 C16 178.3(16) .
C14 C15 C16 C17 -3(3) .
C15 C16 C17 C18 1(3) .
C15 C16 C17 C20 -177.6(15) .
C16 C17 C18 C19 1(3) .
C20 C17 C18 C19 179.5(17) .
C17 C18 C19 C14 -1(3) .
C15 C14 C19 C18 -1(3) .
C12 C14 C19 C18 -176.5(19) .
Eu1 O5 C20 O6 -39(2) 10_665
Eu1 O5 C20 C17 136.1(10) 10_665
Eu1 O6 C20 O5 24(2) 22_656
Eu1 O6 C20 C17 -150.9(10) 22_656
C16 C17 C20 O5 7(2) .
C18 C17 C20 O5 -171.7(15) .
C16 C17 C20 O6 -177.3(15) .
C18 C17 C20 O6 4(2) .
C11 C10 C21 C26 -30(2) .
C9 C10 C21 C26 152.4(15) .
C11 C10 C21 C22 153.6(15) .
C9 C10 C21 C22 -24(2) .
C26 C21 C22 C23 -1(2) .
C10 C21 C22 C23 175.8(14) .
C21 C22 C23 C24 -2(2) .
C22 C23 C24 C25 3(2) .
C22 C23 C24 C27 -179.3(12) .
C23 C24 C25 C26 -1.0(19) .
C27 C24 C25 C26 -179.0(12) .
C22 C21 C26 C25 3(2) .
C10 C21 C26 C25 -174.1(13) .
C24 C25 C26 C21 -2(2) .
Eu1 O4 C27 O3 57.9(18) 7_645
Eu1 O4 C27 C24 -120.9(10) 7_645
Eu1 O3 C27 O4 64(2) 12_465
Eu1 O3 C27 C24 -117.0(12) 12_465
C25 C24 C27 O4 -11.4(18) .
C23 C24 C27 O4 170.7(12) .
C25 C24 C27 O3 169.8(12) .
C23 C24 C27 O3 -8.1(18) .
